data_7234468
loop_
_publ_author_name
'Junbo Li'
'Jianwei Miao'
'Guankui Long'
'Jing Zhang'
'Yongxin Li'
'Rakesh Ganguly'
'Yang Zhao'
'Yi Liu'
'Bin Liu'
'Qichun Zhang'

_publ_section_title
;
 N-Heteroheptacenequinone and N-heterononacenequinone: synthesis, physical
 properties, crystal structures and photoelectrochemical behaviors
;
_journal_name_full 'Journal of Materials Chemistry C'
_journal_page_first 9877
_journal_page_last 9884
_journal_paper_doi 10.1039/C5TC02010G
_journal_volume 3
_journal_year 2015
_chemical_formula_sum 'C70 H92 N4 O2 Si4'
_chemical_formula_weight 1133.84
_space_group_crystal_system triclinic
_space_group_IT_number 2
_space_group_name_Hall '-P 1'
_space_group_name_H-M_alt 'P -1'
_atom_sites_solution_hydrogens geom
_atom_sites_solution_primary direct
_atom_sites_solution_secondary difmap
_cell_angle_alpha 84.169(2)
_cell_angle_beta 88.405(2)
_cell_angle_gamma 63.987(2)
_cell_formula_units_Z 1
_cell_length_a 10.1577(4)
_cell_length_b 10.6488(4)
_cell_length_c 17.1688(6)
_cell_measurement_temperature 103(2)
_cell_volume 1660.04(11)
_computing_structure_refinement 'SHELXL-97 (Sheldrick, 2008)'
_computing_structure_solution 'SHELXS-97 (Sheldrick, 2008)'
_diffrn_ambient_temperature 103(2)
_diffrn_measured_fraction_theta_full 0.995
_diffrn_measured_fraction_theta_max 0.995
_diffrn_radiation_monochromator graphite
_diffrn_radiation_source 'fine-focus sealed tube'
_diffrn_radiation_type MoK\a
_diffrn_radiation_wavelength 0.71073
_diffrn_reflns_av_R_equivalents 0.0822
_diffrn_reflns_av_sigmaI/netI 0.0757
_diffrn_reflns_limit_h_max 14
_diffrn_reflns_limit_h_min -14
_diffrn_reflns_limit_k_max 14
_diffrn_reflns_limit_k_min -15
_diffrn_reflns_limit_l_max 24
_diffrn_reflns_limit_l_min -24
_diffrn_reflns_number 58385
_diffrn_reflns_theta_full 30.12
_diffrn_reflns_theta_max 30.12
_diffrn_reflns_theta_min 2.34
_exptl_absorpt_coefficient_mu 0.135
_exptl_absorpt_correction_T_max 0.9973
_exptl_absorpt_correction_T_min 0.9479
_exptl_crystal_density_diffrn 1.134
_exptl_crystal_density_method 'not measured'
_exptl_crystal_F_000 612
_exptl_crystal_size_max 0.40
_exptl_crystal_size_mid 0.24
_exptl_crystal_size_min 0.02
_refine_diff_density_max 1.058
_refine_diff_density_min -0.465
_refine_diff_density_rms 0.080
_refine_ls_extinction_method none
_refine_ls_goodness_of_fit_ref 1.040
_refine_ls_hydrogen_treatment mixed
_refine_ls_matrix_type full
_refine_ls_number_parameters 374
_refine_ls_number_reflns 9733
_refine_ls_number_restraints 6
_refine_ls_restrained_S_all 1.064
_refine_ls_R_factor_all 0.1538
_refine_ls_R_factor_gt 0.0772
_refine_ls_shift/su_max 0.084
_refine_ls_shift/su_mean 0.005
_refine_ls_structure_factor_coef Fsqd
_refine_ls_weighting_details 'calc w=1/[\s^2^(Fo^2^)+(0.1013P)^2^+1.9985P] where P=(Fo^2^+2Fc^2^)/3'
_refine_ls_weighting_scheme calc
_refine_ls_wR_factor_gt 0.1969
_refine_ls_wR_factor_ref 0.2499
_reflns_number_gt 5186
_reflns_number_total 9733
_reflns_threshold_expression >2sigma(I)
_cod_data_source_file J-Mater-Chem-C-2015-3-9877.cif
_cod_data_source_block TAHD
_cod_database_code 7234468

loop_
_symmetry_equiv_pos_as_xyz
'x, y, z'
'-x, -y, -z'

loop_
_atom_site_label
_atom_site_type_symbol
_atom_site_fract_x
_atom_site_fract_y
_atom_site_fract_z
_atom_site_U_iso_or_equiv
_atom_site_adp_type
_atom_site_occupancy
_atom_site_symmetry_multiplicity
_atom_site_calc_flag
_atom_site_refinement_flags
_atom_site_disorder_assembly
_atom_site_disorder_group
C1 C 0.3324(3) 0.1053(3) 0.41599(18) 0.0314(7) Uani 1 1 d . . .
H1 H 0.2749 0.0557 0.4275 0.038 Uiso 1 1 calc R . .
C2 C 0.3603(4) 0.1703(4) 0.4731(2) 0.0369(7) Uani 1 1 d . . .
H2 H 0.3231 0.1648 0.5240 0.044 Uiso 1 1 calc R . .
C3 C 0.4450(4) 0.2466(4) 0.45703(19) 0.0372(7) Uani 1 1 d . . .
H3 H 0.4640 0.2915 0.4974 0.045 Uiso 1 1 calc R . .
C4 C 0.4986(3) 0.2556(3) 0.38462(19) 0.0340(7) Uani 1 1 d . . .
H4 H 0.5544 0.3073 0.3749 0.041 Uiso 1 1 calc R . .
C5 C 0.4726(3) 0.1886(3) 0.32250(17) 0.0274(6) Uani 1 1 d . . .
C6 C 0.3879(3) 0.1104(3) 0.33899(17) 0.0280(6) Uani 1 1 d . . .
C7 C 0.3624(3) 0.0408(3) 0.28016(17) 0.0282(6) Uani 1 1 d . . .
C8 C 0.4201(3) 0.0470(3) 0.20487(17) 0.0269(6) Uani 1 1 d . . .
C9 C 0.4426(3) -0.0059(3) 0.07857(17) 0.0266(6) Uani 1 1 d . . .
C10 C 0.5326(3) 0.0663(3) 0.06287(17) 0.0260(6) Uani 1 1 d . . .
C11 C 0.5990(3) 0.0709(3) -0.01601(18) 0.0321(7) Uani 1 1 d . . .
C12 C 0.5053(3) 0.1238(3) 0.18876(17) 0.0261(6) Uani 1 1 d . . .
C13 C 0.5319(3) 0.1935(3) 0.24771(17) 0.0272(6) Uani 1 1 d . . .
C14 C 0.6195(3) 0.2671(3) 0.22994(17) 0.0294(6) Uani 1 1 d . . .
C15 C 0.6936(4) 0.3286(3) 0.21408(18) 0.0333(7) Uani 1 1 d . . .
C16 C 0.6962(4) 0.5753(4) 0.1153(2) 0.0410(8) Uani 1 1 d . . .
H16 H 0.6043 0.6365 0.1414 0.049 Uiso 1 1 calc R . .
C17 C 0.6474(8) 0.5291(6) 0.0442(3) 0.104(2) Uani 1 1 d . . .
H17A H 0.5732 0.6116 0.0138 0.157 Uiso 1 1 calc R . .
H17B H 0.6057 0.4640 0.0620 0.157 Uiso 1 1 calc R . .
H17C H 0.7319 0.4821 0.0113 0.157 Uiso 1 1 calc R . .
C18 C 0.7726(4) 0.6680(4) 0.0900(2) 0.0497(10) Uani 1 1 d . . .
H18A H 0.8604 0.6148 0.0606 0.075 Uiso 1 1 calc R . .
H18B H 0.8007 0.6977 0.1364 0.075 Uiso 1 1 calc R . .
H18C H 0.7058 0.7509 0.0567 0.075 Uiso 1 1 calc R . .
C19 C 0.9887(4) 0.2987(4) 0.1575(2) 0.0457(9) Uani 1 1 d . . .
H19 H 1.0264 0.2174 0.1989 0.055 Uiso 1 1 calc R . .
C20 C 0.9823(6) 0.2377(6) 0.0803(3) 0.0841(17) Uani 1 1 d . . .
H20A H 0.9653 0.3091 0.0361 0.126 Uiso 1 1 calc R . .
H20B H 0.9022 0.2097 0.0825 0.126 Uiso 1 1 calc R . .
H20C H 1.0753 0.1555 0.0736 0.126 Uiso 1 1 calc R . .
C21 C 1.1013(4) 0.3593(4) 0.1528(3) 0.0537(11) Uani 1 1 d . . .
H21A H 1.1941 0.2905 0.1336 0.081 Uiso 1 1 calc R . .
H21B H 1.1171 0.3806 0.2050 0.081 Uiso 1 1 calc R . .
H21C H 1.0644 0.4456 0.1168 0.081 Uiso 1 1 calc R . .
C22 C 0.8221(5) 0.4903(5) 0.2859(2) 0.0540(11) Uani 1 1 d . . .
H22 H 0.8797 0.5459 0.2757 0.065 Uiso 1 1 calc R . .
C23 C 0.9093(7) 0.3657(6) 0.3467(2) 0.0850(19) Uani 1 1 d . . .
H23A H 0.9146 0.4009 0.3965 0.127 Uiso 1 1 calc R . .
H23B H 1.0086 0.3126 0.3278 0.127 Uiso 1 1 calc R . .
H23C H 0.8601 0.3042 0.3544 0.127 Uiso 1 1 calc R . .
C24 C 0.6725(6) 0.5884(6) 0.3166(3) 0.090(2) Uani 1 1 d . . .
H24A H 0.6130 0.5370 0.3268 0.135 Uiso 1 1 calc R . .
H24B H 0.6225 0.6685 0.2774 0.135 Uiso 1 1 calc R . .
H24C H 0.6864 0.6223 0.3653 0.135 Uiso 1 1 calc R . .
C25 C 0.2792(3) -0.0381(3) 0.29392(17) 0.0303(6) Uani 1 1 d . . .
C26 C 0.2099(3) -0.1057(3) 0.30236(18) 0.0322(7) Uani 1 1 d . . .
C27 C 0.1096(4) -0.2748(5) 0.2104(2) 0.0551(11) Uani 1 1 d . . .
H27 H 0.0534 -0.3323 0.2142 0.066 Uiso 1 1 calc R . .
C28 C 0.0339(6) -0.1522(6) 0.1470(2) 0.0789(17) Uani 1 1 d . . .
H28A H 0.0842 -0.0916 0.1432 0.118 Uiso 1 1 calc R . .
H28B H -0.0685 -0.0977 0.1608 0.118 Uiso 1 1 calc R . .
H28C H 0.0377 -0.1890 0.0965 0.118 Uiso 1 1 calc R . .
C29 C 0.2649(6) -0.3691(6) 0.1862(4) 0.093(2) Uani 1 1 d . . .
H29A H 0.2610 -0.4094 0.1380 0.139 Uiso 1 1 calc R . .
H29B H 0.3131 -0.4448 0.2280 0.139 Uiso 1 1 calc R . .
H29C H 0.3203 -0.3135 0.1771 0.139 Uiso 1 1 calc R . .
C30 C 0.1988(4) -0.3594(4) 0.3865(3) 0.0503(10) Uani 1 1 d . . .
H30 H 0.2834 -0.4281 0.3586 0.060 Uiso 1 1 calc R . .
C31 C 0.1117(4) -0.4416(4) 0.4140(2) 0.0485(9) Uani 1 1 d . . .
H31A H 0.1716 -0.5215 0.4513 0.073 Uiso 1 1 calc R . .
H31B H 0.0854 -0.4759 0.3688 0.073 Uiso 1 1 calc R . .
H31C H 0.0224 -0.3800 0.4395 0.073 Uiso 1 1 calc R . .
C32 C 0.2693(6) -0.3297(6) 0.4530(2) 0.0702(14) Uani 1 1 d . . .
H32A H 0.1933 -0.2692 0.4867 0.105 Uiso 1 1 calc R . .
H32B H 0.3284 -0.2822 0.4324 0.105 Uiso 1 1 calc R . .
H32C H 0.3323 -0.4181 0.4834 0.105 Uiso 1 1 calc R . .
C33 C -0.0879(3) -0.0858(3) 0.33156(19) 0.0321(7) Uani 1 1 d . . .
H33 H -0.1166 -0.0017 0.2923 0.038 Uiso 1 1 calc R . .
C34 C -0.1965(3) -0.1483(3) 0.3204(2) 0.0358(7) Uani 1 1 d . . .
H34A H -0.1691 -0.2343 0.3560 0.054 Uiso 1 1 calc R . .
H34B H -0.1936 -0.1703 0.2662 0.054 Uiso 1 1 calc R . .
H34C H -0.2957 -0.0800 0.3321 0.054 Uiso 1 1 calc R . .
C35 C -0.1032(4) -0.0328(4) 0.4129(2) 0.0514(10) Uani 1 1 d . . .
H35A H -0.2039 0.0380 0.4192 0.077 Uiso 1 1 calc R . .
H35B H -0.0354 0.0090 0.4180 0.077 Uiso 1 1 calc R . .
H35C H -0.0800 -0.1117 0.4534 0.077 Uiso 1 1 calc R . .
N1 N 0.3898(3) -0.0167(3) 0.14799(14) 0.0283(5) Uani 1 1 d . . .
N2 N 0.5630(3) 0.1295(3) 0.11650(14) 0.0281(5) Uani 1 1 d . . .
O1 O 0.6767(4) 0.1286(4) -0.02902(16) 0.0737(10) Uani 1 1 d U . .
Si1 Si 0.80380(10) 0.42615(10) 0.19096(5) 0.0324(2) Uani 1 1 d . . .
Si2 Si 0.10474(9) -0.21010(9) 0.30961(5) 0.0306(2) Uani 1 1 d . . .

loop_
_atom_site_aniso_label
_atom_site_aniso_U_11
_atom_site_aniso_U_22
_atom_site_aniso_U_33
_atom_site_aniso_U_23
_atom_site_aniso_U_13
_atom_site_aniso_U_12
C1 0.0322(16) 0.0366(17) 0.0367(16) -0.0044(13) 0.0085(13) -0.0258(14)
C2 0.0377(17) 0.047(2) 0.0382(17) -0.0078(15) 0.0098(14) -0.0298(16)
C3 0.0411(18) 0.050(2) 0.0368(17) -0.0120(15) 0.0070(14) -0.0335(17)
C4 0.0334(16) 0.0402(18) 0.0426(17) -0.0075(14) 0.0063(14) -0.0289(15)
C5 0.0258(14) 0.0299(15) 0.0354(15) -0.0047(12) 0.0050(12) -0.0205(13)
C6 0.0266(14) 0.0309(15) 0.0363(15) -0.0027(12) 0.0055(12) -0.0220(13)
C7 0.0284(15) 0.0307(15) 0.0353(15) -0.0035(12) 0.0075(12) -0.0222(13)
C8 0.0258(14) 0.0297(15) 0.0352(15) -0.0036(12) 0.0061(12) -0.0215(13)
C9 0.0286(14) 0.0288(15) 0.0345(15) -0.0053(12) 0.0068(12) -0.0236(13)
C10 0.0262(14) 0.0278(14) 0.0344(15) -0.0034(12) 0.0061(12) -0.0215(12)
C11 0.0380(17) 0.0392(17) 0.0361(16) -0.0085(13) 0.0111(13) -0.0321(15)
C12 0.0241(14) 0.0261(14) 0.0358(15) -0.0020(12) 0.0051(12) -0.0186(12)
C13 0.0257(14) 0.0287(15) 0.0353(15) -0.0026(12) 0.0048(12) -0.0198(13)
C14 0.0311(15) 0.0358(16) 0.0317(15) -0.0069(13) 0.0061(12) -0.0236(14)
C15 0.0406(17) 0.0430(18) 0.0321(16) -0.0056(13) 0.0060(13) -0.0326(16)
C16 0.0408(19) 0.046(2) 0.050(2) 0.0012(16) -0.0013(15) -0.0318(17)
C17 0.171(6) 0.088(4) 0.081(4) 0.031(3) -0.076(4) -0.086(4)
C18 0.0393(19) 0.046(2) 0.069(3) 0.0129(18) 0.0009(18) -0.0270(18)
C19 0.0419(19) 0.045(2) 0.063(2) -0.0001(17) 0.0072(17) -0.0322(17)
C20 0.068(3) 0.101(4) 0.105(4) -0.051(3) 0.035(3) -0.051(3)
C21 0.0310(18) 0.043(2) 0.093(3) 0.009(2) 0.0021(19) -0.0248(17)
C22 0.087(3) 0.087(3) 0.0340(18) -0.0134(18) 0.0126(18) -0.079(3)
C23 0.149(5) 0.137(5) 0.036(2) 0.018(2) -0.021(3) -0.127(4)
C24 0.131(5) 0.130(5) 0.083(3) -0.072(3) 0.070(3) -0.116(4)
C25 0.0342(16) 0.0371(17) 0.0310(15) -0.0058(13) 0.0084(12) -0.0260(14)
C26 0.0352(16) 0.0401(17) 0.0342(16) -0.0076(13) 0.0106(13) -0.0280(15)
C27 0.060(2) 0.080(3) 0.062(2) -0.042(2) 0.032(2) -0.058(2)
C28 0.112(4) 0.144(5) 0.030(2) -0.011(2) 0.011(2) -0.101(4)
C29 0.084(4) 0.124(5) 0.114(4) -0.084(4) 0.066(3) -0.074(4)
C30 0.041(2) 0.045(2) 0.077(3) 0.0144(19) -0.0152(18) -0.0330(18)
C31 0.047(2) 0.050(2) 0.064(2) 0.0129(18) -0.0098(18) -0.0386(19)
C32 0.095(3) 0.100(4) 0.054(2) 0.023(2) -0.028(2) -0.082(3)
C33 0.0332(16) 0.0322(16) 0.0394(17) -0.0043(13) 0.0048(13) -0.0223(14)
C34 0.0286(16) 0.0369(17) 0.0493(19) -0.0038(15) 0.0036(14) -0.0215(14)
C35 0.046(2) 0.061(2) 0.063(2) -0.034(2) 0.0206(18) -0.034(2)
N1 0.0301(13) 0.0327(13) 0.0347(13) -0.0051(11) 0.0080(10) -0.0254(12)
N2 0.0290(13) 0.0307(13) 0.0351(13) -0.0029(10) 0.0071(10) -0.0232(11)
O1 0.110(2) 0.122(2) 0.0555(16) -0.0394(16) 0.0396(15) -0.106(2)
Si1 0.0400(5) 0.0453(5) 0.0322(4) -0.0031(4) 0.0055(4) -0.0376(4)
Si2 0.0322(5) 0.0365(5) 0.0385(5) -0.0073(4) 0.0098(4) -0.0290(4)

loop_
_atom_type_symbol
_atom_type_description
_atom_type_scat_dispersion_real
_atom_type_scat_dispersion_imag
_atom_type_scat_source
C C 0.0033 0.0016 'International Tables Vol C Tables 4.2.6.8 and 6.1.1.4'
H H 0.0000 0.0000 'International Tables Vol C Tables 4.2.6.8 and 6.1.1.4'
N N 0.0061 0.0033 'International Tables Vol C Tables 4.2.6.8 and 6.1.1.4'
O O 0.0106 0.0060 'International Tables Vol C Tables 4.2.6.8 and 6.1.1.4'
Si Si 0.0817 0.0704 'International Tables Vol C Tables 4.2.6.8 and 6.1.1.4'

loop_
_geom_angle_atom_site_label_1
_geom_angle_atom_site_label_2
_geom_angle_atom_site_label_3
_geom_angle
_geom_angle_site_symmetry_1
_geom_angle_site_symmetry_3
C2 C1 C6 121.1(3) . .
C1 C2 C3 120.5(3) . .
C4 C3 C2 120.5(3) . .
C3 C4 C5 121.2(3) . .
C13 C5 C4 121.6(2) . .
C13 C5 C6 120.1(3) . .
C4 C5 C6 118.2(3) . .
C7 C6 C1 121.5(2) . .
C7 C6 C5 120.1(3) . .
C1 C6 C5 118.4(3) . .
C6 C7 C8 120.0(2) . .
C6 C7 C25 122.0(3) . .
C8 C7 C25 118.1(3) . .
N1 C8 C7 119.1(2) . .
N1 C8 C12 121.0(2) . .
C7 C8 C12 119.9(3) . .
N1 C9 C10 122.1(3) . .
N1 C9 C11 115.9(2) . 2_655
C10 C9 C11 122.0(2) . 2_655
N2 C10 C9 122.1(2) . .
N2 C10 C11 116.6(2) . .
C9 C10 C11 121.3(2) . .
O1 C11 C9 121.7(3) . 2_655
O1 C11 C10 121.6(3) . .
C9 C11 C10 116.6(2) 2_655 .
N2 C12 C13 119.0(2) . .
N2 C12 C8 120.5(2) . .
C13 C12 C8 120.4(3) . .
C5 C13 C12 119.5(2) . .
C5 C13 C14 121.6(3) . .
C12 C13 C14 118.9(2) . .
C15 C14 C13 179.2(3) . .
C14 C15 Si1 178.7(3) . .
C18 C16 C17 111.1(4) . .
C18 C16 Si1 113.3(2) . .
C17 C16 Si1 113.7(3) . .
C21 C19 C20 111.1(3) . .
C21 C19 Si1 112.7(3) . .
C20 C19 Si1 113.7(3) . .
C24 C22 C23 111.9(4) . .
C24 C22 Si1 111.7(3) . .
C23 C22 Si1 110.6(3) . .
C26 C25 C7 177.3(3) . .
C25 C26 Si2 176.9(3) . .
C29 C27 C28 110.3(4) . .
C29 C27 Si2 112.5(3) . .
C28 C27 Si2 111.4(3) . .
C32 C30 C31 112.4(3) . .
C32 C30 Si2 116.2(3) . .
C31 C30 Si2 115.0(2) . .
C35 C33 C34 110.9(3) . .
C35 C33 Si2 113.2(2) . .
C34 C33 Si2 112.0(2) . .
C9 N1 C8 117.2(2) . .
C10 N2 C12 117.1(2) . .
C15 Si1 C22 104.84(14) . .
C15 Si1 C16 106.65(14) . .
C22 Si1 C16 111.93(18) . .
C15 Si1 C19 107.84(15) . .
C22 Si1 C19 110.59(19) . .
C16 Si1 C19 114.39(17) . .
C26 Si2 C30 106.63(15) . .
C26 Si2 C33 106.08(14) . .
C30 Si2 C33 115.41(17) . .
C26 Si2 C27 107.25(14) . .
C30 Si2 C27 111.4(2) . .
C33 Si2 C27 109.64(17) . .

loop_
_geom_bond_atom_site_label_1
_geom_bond_atom_site_label_2
_geom_bond_distance
_geom_bond_site_symmetry_2
C1 C2 1.358(4) .
C1 C6 1.428(4) .
C2 C3 1.425(4) .
C3 C4 1.355(4) .
C4 C5 1.432(4) .
C5 C13 1.409(4) .
C5 C6 1.442(3) .
C6 C7 1.404(4) .
C7 C8 1.412(4) .
C7 C25 1.430(4) .
C8 N1 1.358(4) .
C8 C12 1.434(3) .
C9 N1 1.309(4) .
C9 C10 1.435(3) .
C9 C11 1.499(4) 2_655
C10 N2 1.311(4) .
C10 C11 1.502(4) .
C11 O1 1.198(3) .
C11 C9 1.499(4) 2_655
C12 N2 1.364(4) .
C12 C13 1.412(4) .
C13 C14 1.430(4) .
C14 C15 1.206(4) .
C15 Si1 1.844(3) .
C16 C18 1.527(4) .
C16 C17 1.532(6) .
C16 Si1 1.882(4) .
C19 C21 1.537(4) .
C19 C20 1.549(6) .
C19 Si1 1.887(4) .
C22 C24 1.534(7) .
C22 C23 1.541(7) .
C22 Si1 1.874(3) .
C25 C26 1.206(4) .
C26 Si2 1.843(3) .
C27 C29 1.525(6) .
C27 C28 1.535(7) .
C27 Si2 1.894(4) .
C30 C32 1.495(5) .
C30 C31 1.530(4) .
C30 Si2 1.869(4) .
C33 C35 1.538(5) .
C33 C34 1.541(4) .
C33 Si2 1.874(3) .
